data_7035296
loop_
_publ_author_name
'Evans, Daniel A.'
'Lee, Lucia Myongwon'
'Vargas-Baca, Ignacio'
'Cowley, Alan H.'

_publ_section_title
;
 Photophysical tuning of the aggregation-induced emission of a series of
 para-substituted aryl bis(imino)acenaphthene zinc complexes.
;
_journal_issue 26
_journal_name_full 'Dalton transactions (Cambridge, England : 2003)'
_journal_page_first 11984
_journal_page_last 11996
_journal_paper_doi 10.1039/c5dt01529d
_journal_volume 44
_journal_year 2015
_chemical_formula_moiety 'C24 H14 Cl2 F2 N2 Zn'
_chemical_formula_sum 'C24 H14 Cl2 F2 N2 Zn'
_chemical_formula_weight 504.64
_space_group_crystal_system monoclinic
_space_group_IT_number 14
_space_group_name_Hall '-P 2ybc'
_space_group_name_H-M_alt 'P 1 21/c 1'
_symmetry_space_group_name_Hall '-P 2ybc'
_symmetry_space_group_name_H-M 'P 1 21/c 1'
_atom_sites_solution_hydrogens geom
_audit_creation_method SHELXL-2014/7
_audit_update_record
;
2015-04-22 deposited with the CCDC.
2015-06-02 downloaded from the CCDC.
;
_cell_angle_alpha 90
_cell_angle_beta 101.504(5)
_cell_angle_gamma 90
_cell_formula_units_Z 4
_cell_length_a 9.984(3)
_cell_length_b 11.965(4)
_cell_length_c 17.609(7)
_cell_measurement_reflns_used 7303
_cell_measurement_temperature 100(2)
_cell_measurement_theta_max 31.0197
_cell_measurement_theta_min 2.0713
_cell_volume 2061.3(12)
_computing_cell_refinement 'CrystalClear (Rigaku Inc., 2008)'
_computing_data_collection 'CrystalClear (Rigaku Inc., 2008)'
_computing_data_reduction 'CrystalClear (Rigaku Inc., 2008)'
_computing_molecular_graphics 'XP SHELXTL/PC, Siemens Analytical'
_computing_structure_refinement 'XL SHELXTL/PC, Siemens Analytical'
_computing_structure_solution
;

SIR97 - Altomare A., Burla M.C., Camalli M., Cascarano G.L., Giacovazzo C., 
Guagliardi A., Moliterni A.G.G., Polidori G.,Spagna R.
;
_diffrn_ambient_temperature 100(2)
_diffrn_measured_fraction_theta_full 0.999
_diffrn_measured_fraction_theta_max 0.999
_diffrn_measurement_device_type 'Rigaku AFC-12 with Saturn 724+ CCD'
_diffrn_measurement_method \w-scans
_diffrn_radiation_source 'fine-focus sealed tube'
_diffrn_radiation_type MoK\a
_diffrn_radiation_wavelength 0.71073
_diffrn_reflns_av_R_equivalents 0.0626
_diffrn_reflns_av_unetI/netI 0.0434
_diffrn_reflns_laue_measured_fraction_full 0.999
_diffrn_reflns_laue_measured_fraction_max 0.999
_diffrn_reflns_limit_h_max 11
_diffrn_reflns_limit_h_min -9
_diffrn_reflns_limit_k_max 14
_diffrn_reflns_limit_k_min -14
_diffrn_reflns_limit_l_max 20
_diffrn_reflns_limit_l_min -20
_diffrn_reflns_number 21742
_diffrn_reflns_point_group_measured_fraction_full 0.999
_diffrn_reflns_point_group_measured_fraction_max 0.999
_diffrn_reflns_theta_full 24.999
_diffrn_reflns_theta_max 24.999
_diffrn_reflns_theta_min 2.071
_exptl_absorpt_coefficient_mu 1.483
_exptl_absorpt_correction_T_max 1.0000
_exptl_absorpt_correction_T_min 0.7659
_exptl_absorpt_correction_type multi-scan
_exptl_absorpt_process_details
;
Abscor. T. Higashi. (2001). Rigaku Corp. Tokyo, Japan
;
_exptl_crystal_colour orange
_exptl_crystal_density_diffrn 1.626
_exptl_crystal_description prism
_exptl_crystal_F_000 1016
_exptl_crystal_size_max 0.110
_exptl_crystal_size_mid 0.090
_exptl_crystal_size_min 0.050
_refine_diff_density_max 0.444
_refine_diff_density_min -0.516
_refine_diff_density_rms 0.075
_refine_ls_extinction_method none
_refine_ls_goodness_of_fit_ref 1.245
_refine_ls_hydrogen_treatment constr
_refine_ls_matrix_type full
_refine_ls_number_parameters 280
_refine_ls_number_reflns 3627
_refine_ls_number_restraints 0
_refine_ls_restrained_S_all 1.245
_refine_ls_R_factor_all 0.0539
_refine_ls_R_factor_gt 0.0506
_refine_ls_shift/su_max 0.001
_refine_ls_shift/su_mean 0.000
_refine_ls_structure_factor_coef Fsqd
_refine_ls_weighting_details 'w=1/[\s^2^(Fo^2^)+(0.0107P)^2^+4.0396P] where P=(Fo^2^+2Fc^2^)/3'
_refine_ls_weighting_scheme calc
_refine_ls_wR_factor_gt 0.0868
_refine_ls_wR_factor_ref 0.0881
_reflns_Friedel_coverage 0.000
_reflns_number_gt 3503
_reflns_number_total 3627
_reflns_threshold_expression 'I > 2\s(I)'
_cod_data_source_file c5dt01529d2.cif
_cod_data_source_block shelxl
_cod_depositor_comments
;
The following automatic conversions were performed:

'_exptl_absorpt_correction_type' value 'Multi-scan' changed to
'multi-scan' according to
/usr/data/users/saulius/crontab/automatic-downloads/rss-feeds/RSC/lib/dictionaries/cif_core.dic
dictionary named 'cif_core.dic' version 2.4.2 from 2011-04-26.

Automatic conversion script
Id: cif_fix_values 3271 2015-04-21 07:52:19Z andrius 

 Adding full bibliography for 7035288--7035302.cif.
;
_cod_original_cell_volume 2061.3(13)
_cod_database_code 7035296
_shelx_shelxl_version_number 2014/7
_shelx_space_group_comment
;
The symmetry employed for this shelxl refinement is uniquely defined
by the following loop, which should always be used as a source of
symmetry information in preference to the above space-group names.
They are only intended as comments.
;
_shelx_estimated_absorpt_t_min 0.854
_shelx_estimated_absorpt_t_max 0.930

loop_
_space_group_symop_operation_xyz
'x, y, z'
'-x, y+1/2, -z+1/2'
'-x, -y, -z'
'x, -y-1/2, z-1/2'

loop_
_atom_site_label
_atom_site_type_symbol
_atom_site_fract_x
_atom_site_fract_y
_atom_site_fract_z
_atom_site_U_iso_or_equiv
_atom_site_adp_type
_atom_site_occupancy
_atom_site_site_symmetry_order
_atom_site_calc_flag
_atom_site_refinement_flags_posn
_atom_site_refinement_flags_adp
C1 C 0.4271(3) 0.2639(3) 0.4678(2) 0.0145(8) Uani 1 1 d . .
C2 C 0.4465(4) 0.3521(3) 0.4125(2) 0.0149(7) Uani 1 1 d . .
C3 C 0.3691(4) 0.3954(3) 0.3451(2) 0.0177(8) Uani 1 1 d . .
H3 H 0.2825 0.3641 0.3232 0.021 Uiso 1 1 calc R U
C4 C 0.4214(4) 0.4878(3) 0.3093(2) 0.0181(8) Uani 1 1 d . .
H4 H 0.3689 0.5171 0.2625 0.022 Uiso 1 1 calc R U
C5 C 0.5453(4) 0.5362(3) 0.3399(2) 0.0185(8) Uani 1 1 d . .
H5 H 0.5772 0.5971 0.3138 0.022 Uiso 1 1 calc R U
C6 C 0.6258(4) 0.4960(3) 0.4102(2) 0.0162(8) Uani 1 1 d . .
C7 C 0.5734(4) 0.4039(3) 0.4448(2) 0.0150(8) Uani 1 1 d . .
C8 C 0.7533(4) 0.5396(3) 0.4497(2) 0.0205(8) Uani 1 1 d . .
H8 H 0.7937 0.6007 0.4281 0.025 Uiso 1 1 calc R U
C9 C 0.8187(4) 0.4937(3) 0.5190(2) 0.0179(8) Uani 1 1 d . .
H9 H 0.9036 0.5245 0.5443 0.022 Uiso 1 1 calc R U
C10 C 0.7639(4) 0.4027(3) 0.5538(2) 0.0180(8) Uani 1 1 d . .
H10 H 0.8103 0.3735 0.6021 0.022 Uiso 1 1 calc R U
C11 C 0.6411(4) 0.3566(3) 0.5161(2) 0.0155(8) Uani 1 1 d . .
C12 C 0.5499(3) 0.2688(3) 0.5345(2) 0.0142(7) Uani 1 1 d . .
C13 C 0.2212(4) 0.1629(3) 0.4131(2) 0.0153(8) Uani 1 1 d . .
C14 C 0.0975(4) 0.1359(3) 0.4345(2) 0.0194(8) Uani 1 1 d . .
H14 H 0.0901 0.1395 0.4874 0.023 Uiso 1 1 calc R U
C15 C -0.0146(4) 0.1038(3) 0.3784(2) 0.0202(8) Uani 1 1 d . .
H15 H -0.0999 0.0869 0.3918 0.024 Uiso 1 1 calc R U
C16 C 0.0019(4) 0.0973(3) 0.3027(2) 0.0202(8) Uani 1 1 d . .
C17 C 0.1237(4) 0.1194(3) 0.2800(2) 0.0190(8) Uani 1 1 d . .
H17 H 0.1314 0.1126 0.2273 0.023 Uiso 1 1 calc R U
C18 C 0.2349(4) 0.1518(3) 0.3364(2) 0.0176(8) Uani 1 1 d . .
H18 H 0.3204 0.1664 0.3225 0.021 Uiso 1 1 calc R U
C19 C 0.6667(4) 0.1921(3) 0.6549(2) 0.0166(8) Uani 1 1 d . .
C20 C 0.6454(4) 0.2006(3) 0.7301(2) 0.0196(8) Uani 1 1 d . .
H20 H 0.5567 0.2166 0.7393 0.023 Uiso 1 1 calc R U
C21 C 0.7554(4) 0.1856(3) 0.7925(2) 0.0228(9) Uani 1 1 d . .
H21 H 0.7438 0.1933 0.8445 0.027 Uiso 1 1 calc R U
C22 C 0.8806(4) 0.1594(3) 0.7761(2) 0.0225(9) Uani 1 1 d . .
C23 C 0.9045(4) 0.1512(3) 0.7022(2) 0.0214(8) Uani 1 1 d . .
H23 H 0.9935 0.1354 0.6934 0.026 Uiso 1 1 calc R U
C24 C 0.7956(4) 0.1667(3) 0.6405(2) 0.0178(8) Uani 1 1 d . .
H24 H 0.8088 0.1600 0.5887 0.021 Uiso 1 1 calc R U
N1 N 0.3347(3) 0.1901(2) 0.47317(17) 0.0148(6) Uani 1 1 d . .
N2 N 0.5516(3) 0.2024(2) 0.59254(17) 0.0157(7) Uani 1 1 d . .
F1 F -0.1071(2) 0.06524(19) 0.24726(13) 0.0272(5) Uani 1 1 d . .
F2 F 0.9868(2) 0.13970(19) 0.83675(13) 0.0310(6) Uani 1 1 d . .
Cl1 Cl 0.23790(10) 0.19176(8) 0.65290(5) 0.0210(2) Uani 1 1 d . .
Cl2 Cl 0.37859(10) -0.07247(7) 0.58545(6) 0.0235(2) Uani 1 1 d . .
Zn1 Zn 0.37163(4) 0.11159(3) 0.58109(2) 0.01530(12) Uani 1 1 d . .

loop_
_atom_site_aniso_label
_atom_site_aniso_U_11
_atom_site_aniso_U_22
_atom_site_aniso_U_33
_atom_site_aniso_U_23
_atom_site_aniso_U_13
_atom_site_aniso_U_12
C1 0.0122(18) 0.0167(19) 0.0144(18) -0.0047(14) 0.0021(15) 0.0022(15)
C2 0.0186(19) 0.0117(17) 0.0155(18) -0.0008(14) 0.0064(15) 0.0030(15)
C3 0.0192(19) 0.0177(19) 0.0169(19) -0.0025(15) 0.0057(16) 0.0005(15)
C4 0.024(2) 0.0174(19) 0.0131(18) 0.0003(15) 0.0040(16) 0.0056(16)
C5 0.025(2) 0.0128(18) 0.020(2) -0.0012(15) 0.0118(17) 0.0007(16)
C6 0.022(2) 0.0126(18) 0.0162(18) -0.0007(14) 0.0078(15) 0.0027(15)
C7 0.0182(19) 0.0108(17) 0.0179(19) -0.0033(14) 0.0079(15) 0.0029(15)
C8 0.025(2) 0.017(2) 0.022(2) -0.0011(16) 0.0108(17) -0.0045(16)
C9 0.0179(19) 0.0176(19) 0.018(2) -0.0036(15) 0.0038(16) -0.0026(16)
C10 0.0188(19) 0.020(2) 0.0149(19) -0.0006(15) 0.0034(15) 0.0007(16)
C11 0.0189(19) 0.0133(18) 0.0157(19) -0.0018(14) 0.0067(15) 0.0009(15)
C12 0.0148(18) 0.0146(18) 0.0124(18) -0.0040(14) 0.0013(15) 0.0037(15)
C13 0.0191(19) 0.0093(17) 0.0177(19) 0.0015(14) 0.0040(15) 0.0016(15)
C14 0.022(2) 0.019(2) 0.018(2) 0.0023(15) 0.0049(16) -0.0001(16)
C15 0.0148(19) 0.019(2) 0.025(2) 0.0042(16) 0.0010(16) -0.0010(16)
C16 0.022(2) 0.0120(18) 0.023(2) -0.0002(15) -0.0051(16) -0.0011(16)
C17 0.026(2) 0.0148(19) 0.0150(19) 0.0010(15) 0.0021(16) -0.0019(16)
C18 0.023(2) 0.0133(18) 0.0178(19) 0.0033(15) 0.0060(16) -0.0037(16)
C19 0.020(2) 0.0108(18) 0.0174(19) 0.0026(14) 0.0002(16) -0.0011(15)
C20 0.021(2) 0.017(2) 0.021(2) 0.0049(15) 0.0056(16) -0.0018(16)
C21 0.031(2) 0.019(2) 0.017(2) 0.0038(16) 0.0008(17) -0.0067(17)
C22 0.024(2) 0.016(2) 0.023(2) 0.0057(16) -0.0073(17) -0.0044(16)
C23 0.019(2) 0.0119(18) 0.032(2) 0.0014(16) 0.0021(17) -0.0009(16)
C24 0.0183(19) 0.0132(19) 0.022(2) -0.0003(15) 0.0041(16) -0.0004(15)
N1 0.0148(15) 0.0151(15) 0.0149(16) -0.0027(12) 0.0037(13) 0.0011(13)
N2 0.0176(16) 0.0159(16) 0.0133(16) -0.0006(12) 0.0027(13) 0.0000(13)
F1 0.0226(12) 0.0271(12) 0.0267(13) -0.0004(10) -0.0073(10) -0.0061(10)
F2 0.0316(13) 0.0273(13) 0.0268(13) 0.0084(10) -0.0115(10) -0.0002(11)
Cl1 0.0263(5) 0.0193(5) 0.0197(5) 0.0002(4) 0.0103(4) 0.0018(4)
Cl2 0.0283(5) 0.0142(4) 0.0307(5) -0.0002(4) 0.0126(4) 0.0009(4)
Zn1 0.0174(2) 0.0141(2) 0.0148(2) 0.00048(17) 0.00420(17) -0.00068(17)

loop_
_atom_type_symbol
_atom_type_description
_atom_type_scat_dispersion_real
_atom_type_scat_dispersion_imag
_atom_type_scat_source
C C 0.0033 0.0016 'International Tables Vol C Tables 4.2.6.8 and 6.1.1.4'
H H 0.0000 0.0000 'International Tables Vol C Tables 4.2.6.8 and 6.1.1.4'
N N 0.0061 0.0033 'International Tables Vol C Tables 4.2.6.8 and 6.1.1.4'
F F 0.0171 0.0103 'International Tables Vol C Tables 4.2.6.8 and 6.1.1.4'
Cl Cl 0.1484 0.1585 'International Tables Vol C Tables 4.2.6.8 and 6.1.1.4'
Zn Zn 0.2839 1.4301 'International Tables Vol C Tables 4.2.6.8 and 6.1.1.4'

loop_
_geom_angle_atom_site_label_1
_geom_angle_atom_site_label_2
_geom_angle_atom_site_label_3
_geom_angle
N1 C1 C2 136.6(3)
N1 C1 C12 116.6(3)
C2 C1 C12 106.9(3)
C3 C2 C7 118.8(3)
C3 C2 C1 135.3(3)
C7 C2 C1 105.7(3)
C2 C3 C4 118.7(3)
C2 C3 H3 120.7
C4 C3 H3 120.7
C5 C4 C3 122.3(3)
C5 C4 H4 118.8
C3 C4 H4 118.8
C4 C5 C6 120.5(3)
C4 C5 H5 119.7
C6 C5 H5 119.7
C7 C6 C5 116.6(3)
C7 C6 C8 116.6(3)
C5 C6 C8 126.7(3)
C6 C7 C11 122.8(3)
C6 C7 C2 123.0(3)
C11 C7 C2 114.1(3)
C9 C8 C6 120.4(3)
C9 C8 H8 119.8
C6 C8 H8 119.8
C8 C9 C10 122.4(3)
C8 C9 H9 118.8
C10 C9 H9 118.8
C11 C10 C9 118.7(3)
C11 C10 H10 120.7
C9 C10 H10 120.7
C10 C11 C7 119.0(3)
C10 C11 C12 134.9(3)
C7 C11 C12 105.9(3)
N2 C12 C11 134.7(3)
N2 C12 C1 117.9(3)
C11 C12 C1 107.3(3)
C18 C13 C14 120.1(3)
C18 C13 N1 121.7(3)
C14 C13 N1 117.8(3)
C15 C14 C13 120.0(3)
C15 C14 H14 120.0
C13 C14 H14 120.0
C16 C15 C14 117.9(3)
C16 C15 H15 121.0
C14 C15 H15 121.0
F1 C16 C15 118.5(3)
F1 C16 C17 118.0(3)
C15 C16 C17 123.5(3)
C16 C17 C18 118.1(3)
C16 C17 H17 120.9
C18 C17 H17 120.9
C17 C18 C13 120.2(3)
C17 C18 H18 119.9
C13 C18 H18 119.9
C20 C19 C24 120.9(3)
C20 C19 N2 118.4(3)
C24 C19 N2 120.6(3)
C19 C20 C21 119.6(4)
C19 C20 H20 120.2
C21 C20 H20 120.2
C22 C21 C20 117.9(4)
C22 C21 H21 121.0
C20 C21 H21 121.0
F2 C22 C23 118.3(4)
F2 C22 C21 118.1(4)
C23 C22 C21 123.6(4)
C22 C23 C24 118.4(4)
C22 C23 H23 120.8
C24 C23 H23 120.8
C23 C24 C19 119.6(4)
C23 C24 H24 120.2
C19 C24 H24 120.2
C1 N1 C13 125.1(3)
C1 N1 Zn1 112.0(2)
C13 N1 Zn1 122.9(2)
C12 N2 C19 122.9(3)
C12 N2 Zn1 111.8(2)
C19 N2 Zn1 125.3(2)
N2 Zn1 N1 81.06(11)
N2 Zn1 Cl2 119.96(9)
N1 Zn1 Cl2 118.72(9)
N2 Zn1 Cl1 108.91(9)
N1 Zn1 Cl1 107.81(8)
Cl2 Zn1 Cl1 115.35(4)

loop_
_geom_bond_atom_site_label_1
_geom_bond_atom_site_label_2
_geom_bond_distance
C1 N1 1.293(4)
C1 C2 1.475(5)
C1 C12 1.521(5)
C2 C3 1.381(5)
C2 C7 1.424(5)
C3 C4 1.424(5)
C3 H3 0.9500
C4 C5 1.375(5)
C4 H4 0.9500
C5 C6 1.419(5)
C5 H5 0.9500
C6 C7 1.409(5)
C6 C8 1.423(5)
C7 C11 1.419(5)
C8 C9 1.378(5)
C8 H8 0.9500
C9 C10 1.412(5)
C9 H9 0.9500
C10 C11 1.387(5)
C10 H10 0.9500
C11 C12 1.468(5)
C12 N2 1.292(5)
C13 C18 1.391(5)
C13 C14 1.399(5)
C13 N1 1.425(5)
C14 C15 1.392(5)
C14 H14 0.9500
C15 C16 1.377(5)
C15 H15 0.9500
C16 F1 1.364(4)
C16 C17 1.380(5)
C17 C18 1.388(5)
C17 H17 0.9500
C18 H18 0.9500
C19 C20 1.387(5)
C19 C24 1.395(5)
C19 N2 1.428(5)
C20 C21 1.401(5)
C20 H20 0.9500
C21 C22 1.375(6)
C21 H21 0.9500
C22 F2 1.367(4)
C22 C23 1.373(5)
C23 C24 1.388(5)
C23 H23 0.9500
C24 H24 0.9500
N1 Zn1 2.086(3)
N2 Zn1 2.075(3)
Cl1 Zn1 2.2305(11)
Cl2 Zn1 2.2042(12)

loop_
_geom_torsion_atom_site_label_1
_geom_torsion_atom_site_label_2
_geom_torsion_atom_site_label_3
_geom_torsion_atom_site_label_4
_geom_torsion
N1 C1 C2 C3 4.2(7)
C12 C1 C2 C3 -174.1(4)
N1 C1 C2 C7 178.8(4)
C12 C1 C2 C7 0.5(4)
C7 C2 C3 C4 2.2(5)
C1 C2 C3 C4 176.2(4)
C2 C3 C4 C5 -0.9(5)
C3 C4 C5 C6 -0.9(5)
C4 C5 C6 C7 1.3(5)
C4 C5 C6 C8 -178.0(3)
C5 C6 C7 C11 -178.4(3)
C8 C6 C7 C11 1.0(5)
C5 C6 C7 C2 0.0(5)
C8 C6 C7 C2 179.4(3)
C3 C2 C7 C6 -1.8(5)
C1 C2 C7 C6 -177.4(3)
C3 C2 C7 C11 176.8(3)
C1 C2 C7 C11 1.1(4)
C7 C6 C8 C9 -1.2(5)
C5 C6 C8 C9 178.2(3)
C6 C8 C9 C10 0.2(6)
C8 C9 C10 C11 1.2(5)
C9 C10 C11 C7 -1.3(5)
C9 C10 C11 C12 -175.9(4)
C6 C7 C11 C10 0.3(5)
C2 C7 C11 C10 -178.3(3)
C6 C7 C11 C12 176.3(3)
C2 C7 C11 C12 -2.3(4)
C10 C11 C12 N2 -0.2(7)
C7 C11 C12 N2 -175.3(4)
C10 C11 C12 C1 177.5(4)
C7 C11 C12 C1 2.4(4)
N1 C1 C12 N2 -2.4(5)
C2 C1 C12 N2 176.3(3)
N1 C1 C12 C11 179.5(3)
C2 C1 C12 C11 -1.8(4)
C18 C13 C14 C15 -3.6(5)
N1 C13 C14 C15 -177.1(3)
C13 C14 C15 C16 1.5(5)
C14 C15 C16 F1 179.6(3)
C14 C15 C16 C17 0.9(6)
F1 C16 C17 C18 -179.8(3)
C15 C16 C17 C18 -1.2(6)
C16 C17 C18 C13 -1.0(5)
C14 C13 C18 C17 3.3(5)
N1 C13 C18 C17 176.6(3)
C24 C19 C20 C21 1.2(5)
N2 C19 C20 C21 177.0(3)
C19 C20 C21 C22 -1.9(5)
C20 C21 C22 F2 -177.1(3)
C20 C21 C22 C23 2.5(6)
F2 C22 C23 C24 177.4(3)
C21 C22 C23 C24 -2.1(6)
C22 C23 C24 C19 1.3(5)
C20 C19 C24 C23 -0.9(5)
N2 C19 C24 C23 -176.6(3)
C2 C1 N1 C13 10.0(6)
C12 C1 N1 C13 -171.8(3)
C2 C1 N1 Zn1 -170.8(3)
C12 C1 N1 Zn1 7.4(4)
C18 C13 N1 C1 42.1(5)
C14 C13 N1 C1 -144.5(3)
C18 C13 N1 Zn1 -137.0(3)
C14 C13 N1 Zn1 36.4(4)
C11 C12 N2 C19 -8.5(6)
C1 C12 N2 C19 174.0(3)
C11 C12 N2 Zn1 173.4(3)
C1 C12 N2 Zn1 -4.1(4)
C20 C19 N2 C12 129.8(4)
C24 C19 N2 C12 -54.4(5)
C20 C19 N2 Zn1 -52.4(4)
C24 C19 N2 Zn1 123.4(3)
